data_4116701
loop_
_publ_author_name
'Adam R. Johnson'
'William M. Davis'
'Christopher C. Cummins'
'Scafford Serron'
'Steven P. Nolan'
'Djamaladdin G. Musaev'
'Keiji Morokuma'

_publ_contact_author
;
    Christopher C. Cummins
    Massachusetts Institute of Technology
    Department of Chemistry
    77 Massachusetts Ave.
    Cambridge, MA 02139
    USA
;
_publ_contact_author_email ccummins@mit.edu
_publ_contact_author_fax '(1) 617 253 7030'
_publ_contact_author_phone '(1) 617 253 5332'
_publ_section_title
;
 Four-Coordinate Molybdenum Chalcogenide Complexes Relevant to Nitrous
 Oxide N-N Bond Cleavage by Three-Coordinate Molybdenum(III): Synthesis,
 Characterization, Reactivity, and Thermochemistry
;
_journal_name_full 'Journal of the American Chemical Society'
_journal_page_first 2071
_journal_page_last 2085
_journal_paper_doi 10.1021/ja971491z
_journal_volume 120
_journal_year 1998
_chemical_formula_sum 'C81 H119 Mo2 N6 O2 S'
_chemical_formula_weight 1432.76
_chemical_name_systematic 'carbonsulfide(tris(N-tert-butylanilido)molybdenum dimer'
_space_group_IT_number 2
_symmetry_cell_setting triclinic
_symmetry_space_group_name_Hall '-P 1'
_symmetry_space_group_name_H-M 'P -1'
_atom_sites_solution_hydrogens geom
_atom_sites_solution_primary direct
_atom_sites_solution_secondary difmap
_audit_creation_method SHELXL
_cell_angle_alpha 81.1990(10)
_cell_angle_beta 77.8370(10)
_cell_angle_gamma 67.6530(10)
_cell_formula_units_Z 2
_cell_length_a 14.6441(3)
_cell_length_b 15.2700(2)
_cell_length_c 20.5956(4)
_cell_measurement_temperature 153(2)
_cell_measurement_theta_max 20.0
_cell_measurement_theta_min 1.45
_cell_volume 4150.44(13)
_computing_cell_refinement 'Siemens XSCANS'
_computing_data_collection 'Siemens XSCANS'
_computing_data_reduction 'Siemens SHELXTL'
_computing_molecular_graphics 'Siemens SHELXTL'
_computing_publication_material 'Siemens SHELXTL'
_computing_structure_refinement 'SHELXL-93 (Sheldrick, 1993)'
_computing_structure_solution 'SHELXS-86 (Sheldrick, 1990)'
_diffrn_ambient_temperature 153(2)
_diffrn_measurement_device 'Siemens P4'
_diffrn_measurement_method '\w scans'
_diffrn_radiation_monochromator graphite
_diffrn_radiation_source 'fine-focus sealed tube'
_diffrn_radiation_type MoK\a
_diffrn_radiation_wavelength 0.71073
_diffrn_reflns_av_R_equivalents 0.0673
_diffrn_reflns_av_sigmaI/netI 0.0776
_diffrn_reflns_limit_h_max 13
_diffrn_reflns_limit_h_min -16
_diffrn_reflns_limit_k_max 12
_diffrn_reflns_limit_k_min -16
_diffrn_reflns_limit_l_max 20
_diffrn_reflns_limit_l_min -22
_diffrn_reflns_number 11885
_diffrn_reflns_theta_max 20.00
_diffrn_reflns_theta_min 1.45
_exptl_absorpt_coefficient_mu 0.372
_exptl_absorpt_correction_T_max 0.4673
_exptl_absorpt_correction_T_min 0.3968
_exptl_absorpt_correction_type empirical
_exptl_crystal_colour green-brown
_exptl_crystal_density_diffrn 1.146
_exptl_crystal_description needles
_exptl_crystal_F_000 1526
_exptl_crystal_size_max 0.40
_exptl_crystal_size_mid 0.21
_exptl_crystal_size_min 0.18
_refine_diff_density_max 0.920
_refine_diff_density_min -0.512
_refine_diff_density_rms 0.117
_refine_ls_extinction_method none
_refine_ls_goodness_of_fit_all 1.209
_refine_ls_goodness_of_fit_obs 1.268
_refine_ls_matrix_type full
_refine_ls_number_parameters 794
_refine_ls_number_reflns 7484
_refine_ls_number_restraints 0
_refine_ls_restrained_S_all 1.470
_refine_ls_restrained_S_obs 1.268
_refine_ls_R_factor_all 0.1270
_refine_ls_R_factor_obs 0.1035
_refine_ls_shift/esd_max -0.858
_refine_ls_shift/esd_mean 0.027
_refine_ls_structure_factor_coef Fsqd
_refine_ls_weighting_details 'w=1/[\s^2^(Fo^2^)+(0.0001P)^2^+72.9610P] where P=(Fo^2^+2Fc^2^)/3'
_refine_ls_weighting_scheme calc
_refine_ls_wR_factor_all 0.2697
_refine_ls_wR_factor_obs 0.2107
_reflns_number_observed 6252
_reflns_number_total 7493
_reflns_observed_criterion >2sigma(I)
_cod_data_source_file ja971491z_5.cif
_cod_data_source_block s
_cod_depositor_comments
;
The following automatic conversions were performed:

'_refine_ls_weighting_scheme' value 'calc
w=1/[\s^2^(Fo^2^)+(0.0001P)^2^+72.9610P] where P=(Fo^2^+2Fc^2^)/3'
was changed to 'calc'. New tag '_refine_ls_weighting_details' was
created. The value of the new tag was set to
'w=1/[\s^2^(Fo^2^)+(0.0001P)^2^+72.9610P] where P=(Fo^2^+2Fc^2^)/3'.

Automatic conversion script
Id: cif_fix_values 3143 2015-03-26 13:38:13Z robertas 
;
_cod_database_code 4116701

loop_
_symmetry_equiv_pos_as_xyz
'x, y, z'
'-x, -y, -z'

loop_
_atom_site_aniso_label
_atom_site_aniso_U_11
_atom_site_aniso_U_22
_atom_site_aniso_U_33
_atom_site_aniso_U_23
_atom_site_aniso_U_13
_atom_site_aniso_U_12
Mo1 0.0176(7) 0.0255(7) 0.0226(7) 0.0025(6) -0.0060(5) -0.0098(6)
Mo2 0.0176(7) 0.0217(7) 0.0213(7) 0.0044(5) -0.0079(5) -0.0086(6)
N1 0.012(6) 0.021(7) 0.034(7) 0.001(5) -0.003(5) 0.004(5)
N2 0.032(7) 0.032(7) 0.027(7) 0.006(6) -0.012(6) -0.014(6)
N3 0.019(7) 0.030(7) 0.046(8) 0.004(6) -0.008(6) -0.016(6)
N4 0.019(6) 0.015(6) 0.026(7) 0.006(5) -0.006(5) -0.006(5)
N5 0.018(7) 0.026(7) 0.028(7) 0.013(5) -0.011(6) -0.007(5)
N6 0.021(6) 0.026(7) 0.006(6) 0.004(5) -0.001(5) -0.007(5)
O2 0.203(46) 0.200(42) 0.091(23) 0.019(25) -0.037(26) -0.164(41)
O2A 0.065(19) 0.036(16) 0.194(38) 0.017(19) -0.011(21) -0.006(14)
S 0.023(2) 0.031(2) 0.021(2) 0.002(2) -0.010(2) -0.007(2)
C 0.033(8) 0.025(8) 0.020(8) 0.006(6) -0.016(7) -0.020(7)
C6A 0.257(71) 0.094(36) 0.074(35) -0.071(31) 0.094(42) -0.131(44)
C7 0.212(63) 0.181(55) 0.037(27) -0.035(30) 0.046(33) -0.152(53)
C11 0.023(8) 0.036(10) 0.014(8) 0.003(7) -0.001(7) -0.013(8)
C12 0.022(8) 0.040(10) 0.024(8) 0.016(7) -0.009(7) -0.013(8)
C13 0.034(9) 0.041(11) 0.028(9) 0.007(8) 0.007(8) -0.023(8)
C14 0.022(9) 0.049(12) 0.027(9) 0.003(8) 0.004(7) 0.006(8)
C15 0.026(9) 0.038(10) 0.025(9) -0.003(7) -0.007(7) -0.012(8)
C16 0.029(9) 0.034(10) 0.034(9) 0.002(8) 0.000(8) -0.008(8)
C17 0.022(9) 0.049(10) 0.024(9) 0.010(7) -0.004(7) -0.013(8)
C18 0.025(9) 0.046(10) 0.073(13) 0.011(9) 0.011(8) -0.011(8)
C19 0.030(10) 0.119(16) 0.027(10) 0.004(10) -0.004(8) -0.006(10)
C21 0.025(9) 0.023(8) 0.015(9) 0.004(7) -0.007(7) -0.011(7)
C22 0.031(9) 0.038(9) 0.027(10) -0.002(8) -0.005(8) -0.018(7)
C23 0.053(10) 0.029(9) 0.026(9) 0.000(7) -0.010(8) -0.021(8)
C25 0.029(9) 0.028(9) 0.037(10) 0.014(7) -0.020(8) -0.014(7)
C26 0.030(9) 0.044(9) 0.014(8) 0.003(7) -0.004(7) -0.019(8)
C27 0.045(10) 0.036(10) 0.027(9) 0.012(7) -0.014(7) -0.029(8)
C28 0.060(11) 0.046(10) 0.053(11) 0.013(8) -0.021(9) -0.034(9)
C29 0.068(12) 0.030(10) 0.066(12) 0.007(9) -0.023(10) -0.019(9)
C31 0.019(8) 0.023(8) 0.031(9) -0.007(7) -0.013(8) 0.002(7)
C32 0.027(9) 0.035(9) 0.035(9) 0.001(8) -0.004(8) -0.010(7)
C33 0.029(10) 0.035(9) 0.045(11) -0.012(8) -0.020(8) -0.011(8)
C34 0.015(8) 0.053(10) 0.035(10) -0.021(9) 0.005(8) -0.004(8)
C35 0.033(10) 0.049(10) 0.038(10) 0.005(8) -0.001(8) -0.026(8)
C36 0.021(9) 0.042(9) 0.032(9) -0.001(7) 0.006(7) -0.015(7)
C37 0.019(8) 0.028(9) 0.044(10) -0.007(7) -0.002(7) -0.015(7)
C38 0.028(9) 0.046(11) 0.071(12) -0.028(9) -0.016(8) -0.007(8)
C39 0.039(10) 0.042(10) 0.049(10) -0.011(8) -0.009(8) -0.018(8)
C44 0.004(8) 0.077(13) 0.041(10) -0.008(9) -0.001(7) 0.000(8)
C45 0.061(13) 0.043(11) 0.037(10) 0.000(8) -0.027(9) 0.007(10)
C46 0.051(11) 0.036(10) 0.020(8) 0.012(7) -0.024(7) -0.019(9)
C47 0.056(11) 0.034(9) 0.018(9) 0.016(7) -0.010(8) -0.018(8)
C48 0.013(16) 0.068(22) 0.028(18) 0.014(15) -0.007(14) -0.011(17)
C51 0.025(9) 0.020(8) 0.013(9) -0.003(6) -0.004(7) 0.000(7)
C52 0.054(11) 0.025(9) 0.033(11) 0.006(8) -0.010(9) -0.031(8)
C53 0.045(11) 0.052(11) 0.021(9) -0.003(8) 0.000(9) -0.032(9)
C54 0.035(10) 0.047(10) 0.029(10) -0.014(8) 0.007(8) -0.014(8)
C55 0.025(9) 0.019(8) 0.041(11) -0.011(7) 0.006(8) 0.001(7)
C56 0.041(10) 0.023(8) 0.026(9) 0.004(7) -0.011(8) -0.024(8)
C57 0.022(8) 0.031(9) 0.051(10) -0.003(7) -0.012(8) -0.011(7)
C58 0.043(10) 0.061(11) 0.059(12) -0.006(9) -0.016(9) -0.032(9)
C59 0.028(9) 0.038(9) 0.048(10) 0.005(8) 0.003(8) -0.025(7)
C61 0.035(9) 0.021(8) 0.015(8) 0.007(6) -0.010(7) -0.020(7)
C63 0.026(8) 0.038(9) 0.021(9) -0.007(7) -0.004(7) -0.018(7)
C64 0.027(9) 0.056(10) 0.023(9) -0.011(8) 0.012(7) -0.020(8)
C65 0.025(9) 0.028(9) 0.032(10) 0.011(7) -0.015(8) -0.001(7)
C66 0.020(8) 0.048(10) 0.034(10) 0.007(8) -0.004(8) -0.025(7)
C67 0.023(8) 0.009(7) 0.029(9) -0.005(6) -0.008(7) 0.000(6)
C68 0.039(9) 0.034(9) 0.045(10) -0.005(8) -0.006(8) -0.013(8)
C69 0.032(9) 0.042(10) 0.038(10) -0.020(8) 0.006(8) -0.013(8)
C110 0.031(9) 0.059(11) 0.028(9) 0.013(8) 0.003(7) -0.014(8)
C131 0.063(12) 0.046(11) 0.045(11) 0.012(8) -0.002(9) -0.023(9)
C151 0.023(9) 0.064(11) 0.042(10) 0.015(9) -0.005(8) -0.014(8)
C210 0.042(10) 0.054(11) 0.051(11) 0.005(9) -0.013(8) -0.028(9)
C231 0.079(14) 0.085(14) 0.048(12) -0.003(11) -0.023(10) -0.040(12)
C251 0.051(12) 0.072(13) 0.057(12) 0.003(10) -0.021(9) -0.033(10)
C310 0.061(11) 0.053(10) 0.037(10) -0.002(8) -0.028(8) -0.035(9)
C331 0.047(10) 0.051(11) 0.041(10) 0.012(8) -0.027(8) -0.012(8)
C351 0.051(10) 0.081(13) 0.027(10) -0.016(9) 0.006(8) -0.041(10)
C431 0.009(9) 0.115(16) 0.075(14) 0.015(12) -0.020(9) -0.004(9)
C451 0.085(15) 0.048(13) 0.072(14) 0.002(10) -0.032(12) 0.008(11)
C510 0.040(10) 0.040(10) 0.064(12) -0.003(9) -0.004(9) -0.023(8)
C531 0.071(13) 0.080(13) 0.033(11) 0.008(9) -0.009(9) -0.044(11)
C551 0.021(9) 0.041(10) 0.068(12) -0.003(9) -0.007(8) -0.004(8)
C610 0.039(10) 0.046(10) 0.052(10) -0.011(8) -0.008(8) -0.034(8)
C631 0.019(8) 0.047(10) 0.042(10) 0.012(8) -0.010(7) -0.007(7)
C651 0.030(9) 0.072(12) 0.032(10) 0.005(9) -0.009(8) 0.000(8)

loop_
_atom_site_label
_atom_site_type_symbol
_atom_site_fract_x
_atom_site_fract_y
_atom_site_fract_z
_atom_site_U_iso_or_equiv
_atom_site_thermal_displace_type
_atom_site_occupancy
_atom_site_calc_flag
_atom_site_refinement_flags
Mo1 Mo 0.23141(8) 0.99602(8) 0.26862(6) 0.0214(4) Uani 1 d .
Mo2 Mo 0.57401(8) 0.76549(8) 0.35612(6) 0.0197(4) Uani 1 d .
N1 N 0.2907(7) 1.0287(7) 0.1776(5) 0.026(3) Uani 1 d .
N2 N 0.1512(8) 0.9135(7) 0.2782(5) 0.030(3) Uani 1 d .
N3 N 0.1644(7) 1.1078(7) 0.3234(6) 0.030(3) Uani 1 d .
N4 N 0.5876(7) 0.7096(7) 0.4490(5) 0.021(3) Uani 1 d .
N5 N 0.5955(7) 0.6617(7) 0.3025(5) 0.025(3) Uani 1 d .
N6 N 0.6549(7) 0.8449(7) 0.3230(5) 0.019(3) Uani 1 d .
O1S O 0.2649(20) 0.5090(19) 0.2444(14) 0.201(10) Uiso 1 d .
O2 O 0.3851(34) 1.4250(31) -0.0309(16) 0.138(17) Uani 0.51(2) d P
O2A O 0.5175(20) 1.2720(17) 0.1107(19) 0.107(13) Uani 0.49(2) d P
S S 0.4099(2) 0.8652(2) 0.3678(2) 0.0250(9) Uani 1 d .
C C 0.3345(9) 0.9271(9) 0.3074(6) 0.022(3) Uani 1 d .
C1S C 0.2104(25) 0.4727(23) 0.3499(17) 0.156(12) Uiso 1 d .
C2S C 0.2974(25) 0.4354(24) 0.2951(18) 0.156(12) Uiso 1 d .
C3S C 0.3402(26) 0.4922(24) 0.1853(19) 0.163(12) Uiso 1 d .
C4S C 0.3124(25) 0.5710(24) 0.1255(17) 0.165(12) Uiso 1 d .
C5 C 0.4595(23) 1.2707(23) 0.0071(17) 0.040(9) Uiso 0.51(2) d P
C6 C 0.4763(45) 1.3389(47) -0.0208(31) 0.119(21) Uiso 0.51(2) d P
C6A C 0.5271(51) 1.2543(34) 0.0379(26) 0.133(27) Uani 0.49(2) d P
C7 C 0.3521(49) 1.5370(43) -0.0785(20) 0.126(23) Uani 0.51(2) d P
C7A C 0.5871(34) 1.2377(32) 0.1648(23) 0.089(14) Uiso 0.49(2) d P
C8 C 0.2706(27) 1.5817(24) -0.0652(19) 0.051(10) Uiso 0.51(2) d P
C8A C 0.5533(27) 1.2632(25) 0.2244(19) 0.062(11) Uiso 0.49(2) d P
C11 C 0.2252(10) 1.1156(10) 0.1493(6) 0.025(3) Uani 1 d .
C12 C 0.2351(10) 1.2019(10) 0.1532(6) 0.030(4) Uani 1 d .
H12A H 0.2852(10) 1.2020(10) 0.1759(6) 0.035 Uiso 1 calc R
C13 C 0.1740(11) 1.2889(10) 0.1250(7) 0.034(4) Uani 1 d .
C14 C 0.0991(10) 1.2847(11) 0.0937(7) 0.040(4) Uani 1 d .
H14A H 0.0542(10) 1.3423(11) 0.0760(7) 0.048 Uiso 1 calc R
C15 C 0.0878(10) 1.2014(11) 0.0877(7) 0.029(4) Uani 1 d .
C16 C 0.1511(10) 1.1175(10) 0.1162(7) 0.035(4) Uani 1 d .
H16A H 0.1434(10) 1.0595(10) 0.1127(7) 0.042 Uiso 1 calc R
C17 C 0.3932(10) 0.9885(10) 0.1350(7) 0.033(4) Uani 1 d .
C18 C 0.4566(11) 1.0454(11) 0.1398(9) 0.053(5) Uani 1 d .
H18A H 0.4645(11) 1.0422(11) 0.1863(9) 0.080 Uiso 1 calc R
H18B H 0.4236(11) 1.1118(11) 0.1239(9) 0.080 Uiso 1 calc R
H18C H 0.5226(11) 1.0191(11) 0.1123(9) 0.080 Uiso 1 calc R
C19 C 0.3802(11) 0.9930(14) 0.0631(7) 0.066(6) Uani 1 d .
H19A H 0.3391(11) 0.9562(14) 0.0605(7) 0.099 Uiso 1 calc R
H19B H 0.4460(11) 0.9663(14) 0.0354(7) 0.099 Uiso 1 calc R
H19C H 0.3472(11) 1.0592(14) 0.0470(7) 0.099 Uiso 1 calc R
C21 C 0.1040(9) 0.9269(9) 0.2217(6) 0.020(3) Uani 1 d .
C22 C 0.1558(10) 0.8794(10) 0.1656(7) 0.030(4) Uani 1 d .
H22A H 0.2233(10) 0.8378(10) 0.1656(7) 0.036 Uiso 1 calc R
C23 C 0.1136(11) 0.8898(10) 0.1095(7) 0.034(4) Uani 1 d .
C24 C 0.0152(11) 0.9502(10) 0.1102(7) 0.035(4) Uiso 1 d .
H24A H -0.0151(11) 0.9585(10) 0.0722(7) 0.042 Uiso 1 calc R
C25 C -0.0402(10) 0.9991(9) 0.1662(7) 0.030(4) Uani 1 d .
C26 C 0.0051(10) 0.9887(10) 0.2205(6) 0.028(4) Uani 1 d .
H26A H -0.0314(10) 1.0241(10) 0.2578(6) 0.034 Uiso 1 calc R
C27 C 0.1332(10) 0.8393(10) 0.3299(7) 0.032(4) Uani 1 d .
C28 C 0.1680(12) 0.8447(11) 0.3936(8) 0.048(4) Uani 1 d .
H28A H 0.1310(12) 0.9078(11) 0.4099(8) 0.072 Uiso 1 calc R
H28B H 0.2398(12) 0.8336(11) 0.3840(8) 0.072 Uiso 1 calc R
H28C H 0.1556(12) 0.7962(11) 0.4275(8) 0.072 Uiso 1 calc R
C29 C 0.1900(12) 0.7413(10) 0.3036(8) 0.054(5) Uani 1 d .
H29A H 0.2615(12) 0.7311(10) 0.2918(8) 0.080 Uiso 1 calc R
H29B H 0.1647(12) 0.7376(10) 0.2641(8) 0.080 Uiso 1 calc R
H29C H 0.1803(12) 0.6923(10) 0.3382(8) 0.080 Uiso 1 calc R
C31 C 0.0564(9) 1.1388(9) 0.3275(7) 0.025(3) Uani 1 d .
C32 C 0.0101(10) 1.1998(10) 0.2762(7) 0.033(4) Uani 1 d .
H32A H 0.0495(10) 1.2217(10) 0.2395(7) 0.040 Uiso 1 calc R
C33 C -0.0941(10) 1.2292(10) 0.2780(7) 0.033(4) Uani 1 d .
C34 C -0.1483(10) 1.1946(11) 0.3322(7) 0.036(4) Uani 1 d .
H34A H -0.2183(10) 1.2117(11) 0.3339(7) 0.043 Uiso 1 calc R
C35 C -0.1038(11) 1.1358(11) 0.3841(7) 0.038(4) Uani 1 d .
C36 C -0.0025(10) 1.1086(10) 0.3816(7) 0.032(4) Uani 1 d .
H36A H 0.0279(10) 1.0686(10) 0.4172(7) 0.038 Uiso 1 calc R
C37 C 0.1992(9) 1.1528(9) 0.3678(7) 0.028(4) Uani 1 d .
C38 C 0.1330(10) 1.2577(10) 0.3716(8) 0.047(4) Uani 1 d .
H38A H 0.0638(10) 1.2632(10) 0.3901(8) 0.070 Uiso 1 calc R
H38B H 0.1356(10) 1.2904(10) 0.3269(8) 0.070 Uiso 1 calc R
H38C H 0.1572(10) 1.2865(10) 0.4005(8) 0.070 Uiso 1 calc R
C39 C 0.3063(10) 1.1448(10) 0.3393(8) 0.041(4) Uani 1 d .
H39A H 0.3490(10) 1.0776(10) 0.3367(8) 0.062 Uiso 1 calc R
H39B H 0.3302(10) 1.1738(10) 0.3682(8) 0.062 Uiso 1 calc R
H39C H 0.3087(10) 1.1777(10) 0.2946(8) 0.062 Uiso 1 calc R
C41 C 0.6864(10) 0.6382(9) 0.4490(6) 0.027(3) Uiso 1 d .
C41A C 0.4359(23) 0.6709(22) 0.5183(16) 0.037(11) Uiso 0.45(3) d P
C42 C 0.7692(9) 0.6634(9) 0.4395(6) 0.026(3) Uiso 1 d .
H42A H 0.7589(9) 0.7292(9) 0.4335(6) 0.032 Uiso 1 calc R
C43 C 0.8677(11) 0.5989(11) 0.4380(7) 0.038(4) Uiso 1 d .
C44 C 0.8790(10) 0.5046(12) 0.4452(7) 0.045(4) Uani 1 d .
H44A H 0.9448(10) 0.4586(12) 0.4439(7) 0.054 Uiso 1 calc R
C45 C 0.8016(13) 0.4733(11) 0.4541(8) 0.052(5) Uani 1 d .
C46 C 0.7033(11) 0.5406(10) 0.4549(6) 0.033(4) Uani 1 d .
H46A H 0.6486(11) 0.5199(10) 0.4595(6) 0.040 Uiso 1 calc R
C47 C 0.5227(11) 0.7180(10) 0.5174(7) 0.037(4) Uani 1 d .
C48 C 0.4224(20) 0.7961(23) 0.5175(14) 0.039(9) Uani 0.55(3) d P
C48A C 0.4588(26) 0.8180(20) 0.5295(15) 0.013(9) Uiso 0.45(3) d P
C49 C 0.5150(21) 0.6269(20) 0.5507(14) 0.049(10) Uiso 0.55(3) d P
C49A C 0.5721(24) 0.6675(23) 0.5711(16) 0.041(12) Uiso 0.45(3) d P
C51 C 0.6889(9) 0.6304(9) 0.2573(6) 0.022(3) Uani 1 d .
C52 C 0.6965(11) 0.6556(9) 0.1909(7) 0.033(4) Uani 1 d .
H52A H 0.6389(11) 0.6996(9) 0.1742(7) 0.039 Uiso 1 calc R
C53 C 0.7848(12) 0.6201(11) 0.1462(7) 0.036(4) Uani 1 d .
C54 C 0.8687(11) 0.5530(10) 0.1710(7) 0.038(4) Uani 1 d .
H54A H 0.9283(11) 0.5242(10) 0.1408(7) 0.045 Uiso 1 calc R
C55 C 0.8661(10) 0.5278(9) 0.2399(7) 0.032(4) Uani 1 d .
C56 C 0.7737(10) 0.5670(9) 0.2825(7) 0.026(4) Uani 1 d .
H56A H 0.7693(10) 0.5499(9) 0.3291(7) 0.031 Uiso 1 calc R
C57 C 0.5284(10) 0.6080(10) 0.3029(7) 0.033(4) Uani 1 d .
C58 C 0.4692(11) 0.6492(11) 0.2444(8) 0.049(4) Uani 1 d .
H58A H 0.5162(11) 0.6453(11) 0.2024(8) 0.074 Uiso 1 calc R
H58B H 0.4267(11) 0.7157(11) 0.2504(8) 0.074 Uiso 1 calc R
H58C H 0.4273(11) 0.6126(11) 0.2433(8) 0.074 Uiso 1 calc R
C59 C 0.4540(10) 0.6148(10) 0.3672(7) 0.036(4) Uani 1 d .
H59A H 0.4902(10) 0.5891(10) 0.4049(7) 0.054 Uiso 1 calc R
H59B H 0.4122(10) 0.5782(10) 0.3656(7) 0.054 Uiso 1 calc R
H59C H 0.4114(10) 0.6814(10) 0.3726(7) 0.054 Uiso 1 calc R
C61 C 0.7265(10) 0.8249(9) 0.2636(6) 0.021(3) Uani 1 d .
C62 C 0.8255(9) 0.7644(9) 0.2646(7) 0.025(3) Uiso 1 d .
H62A H 0.8434(9) 0.7301(9) 0.3054(7) 0.030 Uiso 1 calc R
C63 C 0.8988(9) 0.7524(9) 0.2084(6) 0.026(3) Uani 1 d .
C64 C 0.8696(10) 0.8013(10) 0.1487(7) 0.035(4) Uani 1 d .
H64A H 0.9190(10) 0.7944(10) 0.1097(7) 0.042 Uiso 1 calc R
C65 C 0.7715(10) 0.8596(9) 0.1440(7) 0.031(4) Uani 1 d .
C66 C 0.7009(10) 0.8698(10) 0.2022(7) 0.031(4) Uani 1 d .
H66A H 0.6331(10) 0.9086(10) 0.2000(7) 0.038 Uiso 1 calc R
C67 C 0.6455(9) 0.9345(8) 0.3526(6) 0.021(3) Uani 1 d .
C68 C 0.5894(11) 1.0219(10) 0.3108(7) 0.039(4) Uani 1 d .
H68A H 0.6252(11) 1.0198(10) 0.2649(7) 0.059 Uiso 1 calc R
H68B H 0.5849(11) 1.0791(10) 0.3293(7) 0.059 Uiso 1 calc R
H68C H 0.5218(11) 1.0231(10) 0.3115(7) 0.059 Uiso 1 calc R
C69 C 0.5899(10) 0.9377(10) 0.4234(7) 0.038(4) Uani 1 d .
H69A H 0.6260(10) 0.8813(10) 0.4504(7) 0.056 Uiso 1 calc R
H69B H 0.5224(10) 0.9389(10) 0.4238(7) 0.056 Uiso 1 calc R
H69C H 0.5853(10) 0.9949(10) 0.4419(7) 0.056 Uiso 1 calc R
C110 C 0.4474(10) 0.8849(10) 0.1585(7) 0.043(4) Uani 1 d .
H11A H 0.4563(10) 0.8811(10) 0.2049(7) 0.064 Uiso 1 calc R
H11B H 0.5131(10) 0.8602(10) 0.1303(7) 0.064 Uiso 1 calc R
H11C H 0.4077(10) 0.8470(10) 0.1555(7) 0.064 Uiso 1 calc R
C131 C 0.1889(12) 1.3787(11) 0.1274(8) 0.053(5) Uani 1 d .
H13A H 0.1393(12) 1.4310(11) 0.1053(8) 0.080 Uiso 1 calc R
H13B H 0.2564(12) 1.3735(11) 0.1047(8) 0.080 Uiso 1 calc R
H13C H 0.1808(12) 1.3911(11) 0.1740(8) 0.080 Uiso 1 calc R
C151 C 0.0075(10) 1.2003(11) 0.0529(7) 0.046(4) Uani 1 d .
H15A H 0.0109(10) 1.1348(11) 0.0536(7) 0.069 Uiso 1 calc R
H15B H 0.0177(10) 1.2266(11) 0.0066(7) 0.069 Uiso 1 calc R
H15C H -0.0584(10) 1.2388(11) 0.0758(7) 0.069 Uiso 1 calc R
C210 C 0.0217(11) 0.8542(11) 0.3481(8) 0.046(4) Uani 1 d .
H21A H -0.0154(11) 0.9169(11) 0.3650(8) 0.069 Uiso 1 calc R
H21B H 0.0123(11) 0.8050(11) 0.3826(8) 0.069 Uiso 1 calc R
H21C H -0.0032(11) 0.8503(11) 0.3085(8) 0.069 Uiso 1 calc R
C231 C 0.1724(13) 0.8377(13) 0.0473(8) 0.066(5) Uani 1 d .
H23A H 0.1293(13) 0.8546(13) 0.0134(8) 0.098 Uiso 1 calc R
H23B H 0.1948(13) 0.7690(13) 0.0590(8) 0.098 Uiso 1 calc R
H23C H 0.2307(13) 0.8561(13) 0.0298(8) 0.098 Uiso 1 calc R
C251 C -0.1502(11) 1.0606(12) 0.1669(8) 0.056(5) Uani 1 d .
H25A H -0.1689(11) 1.0596(12) 0.1241(8) 0.084 Uiso 1 calc R
H25B H -0.1609(11) 1.1260(12) 0.1741(8) 0.084 Uiso 1 calc R
H25C H -0.1915(11) 1.0358(12) 0.2029(8) 0.084 Uiso 1 calc R
C310 C 0.1961(12) 1.1026(11) 0.4385(7) 0.042(4) Uani 1 d .
H31A H 0.1272(12) 1.1075(11) 0.4573(7) 0.064 Uiso 1 calc R
H31B H 0.2199(12) 1.1327(11) 0.4667(7) 0.064 Uiso 1 calc R
H31C H 0.2392(12) 1.0354(11) 0.4366(7) 0.064 Uiso 1 calc R
C331 C -0.1423(11) 1.2959(11) 0.2228(7) 0.046(4) Uani 1 d .
H33A H -0.0910(11) 1.3118(11) 0.1896(7) 0.070 Uiso 1 calc R
H33B H -0.1923(11) 1.3541(11) 0.2412(7) 0.070 Uiso 1 calc R
H33C H -0.1750(11) 1.2653(11) 0.2015(7) 0.070 Uiso 1 calc R
C351 C -0.1653(11) 1.1026(12) 0.4431(7) 0.049(4) Uani 1 d .
H35A H -0.2356(11) 1.1280(12) 0.4372(7) 0.073 Uiso 1 calc R
H35B H -0.1593(11) 1.1251(12) 0.4835(7) 0.073 Uiso 1 calc R
H35C H -0.1411(11) 1.0330(12) 0.4472(7) 0.073 Uiso 1 calc R
C410 C 0.5831(20) 0.7488(19) 0.5654(13) 0.039(9) Uiso 0.55(3) d P
C431 C 0.9557(10) 0.6288(14) 0.4261(9) 0.073(6) Uani 1 d .
H43A H 0.9329(10) 0.6984(14) 0.4223(9) 0.109 Uiso 1 calc R
H43B H 0.9995(10) 0.6046(14) 0.3847(9) 0.109 Uiso 1 calc R
H43C H 0.9928(10) 0.6033(14) 0.4634(9) 0.109 Uiso 1 calc R
C451 C 0.8175(14) 0.3664(12) 0.4595(9) 0.076(6) Uani 1 d .
H45A H 0.7526(14) 0.3590(12) 0.4656(9) 0.113 Uiso 1 calc R
H45B H 0.8508(14) 0.3341(12) 0.4977(9) 0.113 Uiso 1 calc R
H45C H 0.8593(14) 0.3383(12) 0.4187(9) 0.113 Uiso 1 calc R
C510 C 0.5911(11) 0.5019(10) 0.2947(8) 0.046(4) Uani 1 d .
H51A H 0.6397(11) 0.4957(10) 0.2533(8) 0.069 Uiso 1 calc R
H51B H 0.5467(11) 0.4681(10) 0.2929(8) 0.069 Uiso 1 calc R
H51C H 0.6266(11) 0.4746(10) 0.3326(8) 0.069 Uiso 1 calc R
C531 C 0.7943(13) 0.6481(13) 0.0729(7) 0.058(5) Uani 1 d .
H53A H 0.8629(13) 0.6145(13) 0.0512(7) 0.087 Uiso 1 calc R
H53B H 0.7789(13) 0.7167(13) 0.0652(7) 0.087 Uiso 1 calc R
H53C H 0.7473(13) 0.6313(13) 0.0543(7) 0.087 Uiso 1 calc R
C551 C 0.9557(10) 0.4590(10) 0.2680(8) 0.046(4) Uani 1 d .
H55A H 0.9383(10) 0.4509(10) 0.3166(8) 0.069 Uiso 1 calc R
H55B H 1.0104(10) 0.4837(10) 0.2564(8) 0.069 Uiso 1 calc R
H55C H 0.9770(10) 0.3976(10) 0.2495(8) 0.069 Uiso 1 calc R
C610 C 0.7506(10) 0.9342(10) 0.3540(8) 0.039(4) Uani 1 d .
H61A H 0.7884(10) 0.9319(10) 0.3086(8) 0.059 Uiso 1 calc R
H61B H 0.7860(10) 0.8785(10) 0.3818(8) 0.059 Uiso 1 calc R
H61C H 0.7440(10) 0.9921(10) 0.3726(8) 0.059 Uiso 1 calc R
C631 C 1.0069(9) 0.6866(10) 0.2089(7) 0.039(4) Uani 1 d .
H63A H 1.0458(9) 0.6889(10) 0.1641(7) 0.058 Uiso 1 calc R
H63B H 1.0095(9) 0.6215(10) 0.2226(7) 0.058 Uiso 1 calc R
H63C H 1.0352(9) 0.7071(10) 0.2403(7) 0.058 Uiso 1 calc R
C651 C 0.7428(11) 0.9099(12) 0.0788(7) 0.051(5) Uani 1 d .
H65A H 0.6709(11) 0.9473(12) 0.0852(7) 0.076 Uiso 1 calc R
H65B H 0.7584(11) 0.8630(12) 0.0466(7) 0.076 Uiso 1 calc R
H65C H 0.7804(11) 0.9521(12) 0.0619(7) 0.076 Uiso 1 calc R

loop_
_atom_type_symbol
_atom_type_description
_atom_type_scat_dispersion_real
_atom_type_scat_dispersion_imag
_atom_type_scat_source
C C 0.0033 0.0016 'International Tables Vol C Tables 4.2.6.8 and 6.1.1.4'
H H 0.0000 0.0000 'International Tables Vol C Tables 4.2.6.8 and 6.1.1.4'
N N 0.0061 0.0033 'International Tables Vol C Tables 4.2.6.8 and 6.1.1.4'
O O 0.0106 0.0060 'International Tables Vol C Tables 4.2.6.8 and 6.1.1.4'
S S 0.1246 0.1234 'International Tables Vol C Tables 4.2.6.8 and 6.1.1.4'
Mo Mo -1.6832 0.6857 'International Tables Vol C Tables 4.2.6.8 and 6.1.1.4'

loop_
_geom_angle_atom_site_label_1
_geom_angle_atom_site_label_2
_geom_angle_atom_site_label_3
_geom_angle
C Mo1 N1 104.5(5)
C Mo1 N2 104.3(5)
N1 Mo1 N2 117.0(4)
C Mo1 N3 102.9(5)
N1 Mo1 N3 113.2(4)
N2 Mo1 N3 113.0(4)
N5 Mo2 N6 116.7(4)
N5 Mo2 N4 107.3(4)
N6 Mo2 N4 112.7(4)
N5 Mo2 S 110.2(3)
N6 Mo2 S 106.8(3)
N4 Mo2 S 102.3(3)
C11 N1 C17 114.2(10)
C11 N1 Mo1 111.3(8)
C17 N1 Mo1 134.1(8)
C21 N2 C27 114.0(10)
C21 N2 Mo1 111.8(8)
C27 N2 Mo1 134.1(8)
C31 N3 C37 115.8(10)
C31 N3 Mo1 109.3(8)
C37 N3 Mo1 133.9(8)
C41 N4 C47 113.1(10)
C41 N4 Mo2 108.9(8)
C47 N4 Mo2 138.0(8)
C51 N5 C57 114.6(10)
C51 N5 Mo2 116.6(8)
C57 N5 Mo2 128.9(8)
C61 N6 C67 113.4(9)
C61 N6 Mo2 120.2(8)
C67 N6 Mo2 126.3(7)
C2S O1S C3S 109.5(29)
C6 O2 C7 139.4(40)
C6A O2A C7A 136.3(38)
C S Mo2 130.5(5)
S C Mo1 162.7(8)
O1S C2S C1S 98.3(28)
O1S C3S C4S 114.0(30)
C6 C5 C6A 89.2(42)
C5 C6 O2 115.0(49)
C5 C6 C6A 45.8(32)
O2 C6 C6A 142.2(48)
C5 C6A O2A 127.1(47)
C5 C6A C6 45.0(35)
O2A C6A C6 124.3(36)
C8 C7 O2 112.4(37)
C8A C7A O2A 120.6(40)
C16 C11 C12 117.4(12)
C16 C11 N1 121.8(12)
C12 C11 N1 120.7(12)
C11 C12 C13 122.8(13)
C12 C13 C14 116.0(13)
C12 C13 C131 121.6(14)
C14 C13 C131 122.4(14)
C15 C14 C13 123.1(13)
C14 C15 C16 118.2(13)
C14 C15 C151 121.2(13)
C16 C15 C151 120.6(14)
C11 C16 C15 122.4(13)
C19 C17 C18 110.1(13)
C19 C17 N1 109.0(11)
C18 C17 N1 109.9(12)
C19 C17 C110 108.7(13)
C18 C17 C110 108.4(11)
N1 C17 C110 110.7(10)
C22 C21 C26 117.8(12)
C22 C21 N2 120.3(12)
C26 C21 N2 121.8(12)
C21 C22 C23 122.7(13)
C22 C23 C24 118.1(13)
C22 C23 C231 122.2(14)
C24 C23 C231 119.7(13)
C23 C24 C25 121.0(13)
C26 C25 C24 119.2(13)
C26 C25 C251 121.1(13)
C24 C25 C251 119.6(13)
C25 C26 C21 121.1(13)
N2 C27 C29 109.4(11)
N2 C27 C210 111.5(11)
C29 C27 C210 108.9(12)
N2 C27 C28 109.7(11)
C29 C27 C28 110.2(12)
C210 C27 C28 107.1(12)
C36 C31 C32 118.9(12)
C36 C31 N3 121.2(12)
C32 C31 N3 120.0(12)
C31 C32 C33 121.2(13)
C34 C33 C32 117.3(13)
C34 C33 C331 122.6(13)
C32 C33 C331 120.1(14)
C33 C34 C35 122.2(13)
C36 C35 C34 119.7(13)
C36 C35 C351 119.6(14)
C34 C35 C351 120.7(14)
C35 C36 C31 120.8(13)
N3 C37 C39 108.6(11)
N3 C37 C38 110.3(11)
C39 C37 C38 109.1(11)
N3 C37 C310 110.8(10)
C39 C37 C310 109.0(11)
C38 C37 C310 108.9(12)
C42 C41 C46 117.0(12)
C42 C41 N4 120.9(12)
C46 C41 N4 122.1(12)
C49 C41A C47 57.6(18)
C49 C41A C48 100.8(24)
C47 C41A C48 50.1(13)
C41 C42 C43 124.6(13)
C44 C43 C42 115.5(13)
C44 C43 C431 121.3(14)
C42 C43 C431 123.1(14)
C45 C44 C43 123.8(14)
C44 C45 C46 118.9(15)
C44 C45 C451 122.4(15)
C46 C45 C451 118.6(16)
C41 C46 C45 120.1(14)
C49A C47 C49 56.4(17)
C49A C47 C48A 113.5(21)
C49 C47 C48A 131.2(19)
C49A C47 C48 130.0(20)
C49 C47 C48 112.5(19)
C48A C47 C48 31.9(13)
C49A C47 N4 115.8(17)
C49 C47 N4 114.5(15)
C48A C47 N4 112.1(14)
C48 C47 N4 112.6(13)
C49A C47 C410 48.7(16)
C49 C47 C410 104.4(16)
C48A C47 C410 76.4(18)
C48 C47 C410 106.7(20)
N4 C47 C410 105.3(13)
C49A C47 C41A 104.3(19)
C49 C47 C41A 50.2(15)
C48A C47 C41A 101.1(20)
C48 C47 C41A 70.7(19)
N4 C47 C41A 108.5(14)
C410 C47 C41A 144.2(16)
C48A C48 C47 73.0(30)
C48A C48 C41A 128.9(36)
C47 C48 C41A 59.2(16)
C48 C48A C47 75.1(31)
C48 C48A C410 128.1(37)
C47 C48A C410 56.2(14)
C49A C49 C41A 127.5(29)
C49A C49 C47 59.0(19)
C41A C49 C47 72.2(20)
C410 C49A C49 139.4(32)
C410 C49A C47 76.3(22)
C49 C49A C47 64.6(20)
C52 C51 C56 118.9(13)
C52 C51 N5 122.7(12)
C56 C51 N5 118.4(11)
C51 C52 C53 123.0(14)
C52 C53 C54 118.2(13)
C52 C53 C531 123.5(14)
C54 C53 C531 118.3(14)
C53 C54 C55 120.9(13)
C54 C55 C56 117.6(12)
C54 C55 C551 122.2(13)
C56 C55 C551 120.1(13)
C51 C56 C55 121.1(12)
N5 C57 C59 112.1(11)
N5 C57 C58 109.2(11)
C59 C57 C58 108.3(11)
N5 C57 C510 110.2(10)
C59 C57 C510 108.0(11)
C58 C57 C510 109.0(12)
C62 C61 C66 117.5(12)
C62 C61 N6 121.8(11)
C66 C61 N6 120.6(11)
C63 C62 C61 122.6(12)
C62 C63 C64 117.4(12)
C62 C63 C631 123.0(12)
C64 C63 C631 119.6(12)
C65 C64 C63 122.7(12)
C64 C65 C66 117.5(12)
C64 C65 C651 121.2(13)
C66 C65 C651 121.3(12)
C61 C66 C65 122.2(12)
C69 C67 N6 110.4(10)
C69 C67 C68 109.4(11)
N6 C67 C68 109.7(10)
C69 C67 C610 107.8(11)
N6 C67 C610 109.9(10)
C68 C67 C610 109.7(11)
C49A C410 C47 55.0(18)
C49A C410 C48A 93.9(23)
C47 C410 C48A 47.3(12)

loop_
_geom_bond_atom_site_label_1
_geom_bond_atom_site_label_2
_geom_bond_distance
Mo1 C 1.751(12)
Mo1 N1 1.968(10)
Mo1 N2 1.990(10)
Mo1 N3 1.999(11)
Mo2 N5 1.959(11)
Mo2 N6 1.960(10)
Mo2 N4 1.990(10)
Mo2 S 2.289(3)
N1 C11 1.43(2)
N1 C17 1.52(2)
N2 C21 1.43(2)
N2 C27 1.49(2)
N3 C31 1.46(2)
N3 C37 1.49(2)
N4 C41 1.44(2)
N4 C47 1.52(2)
N5 C51 1.44(2)
N5 C57 1.50(2)
N6 C61 1.42(2)
N6 C67 1.53(2)
O1S C2S 1.42(3)
O1S C3S 1.44(4)
O2 C6 1.50(6)
O2 C7 1.78(7)
O2A C6A 1.53(6)
O2A C7A 1.56(5)
S C 1.756(12)
C1S C2S 1.50(4)
C3S C4S 1.59(4)
C5 C6 1.19(6)
C5 C6A 1.21(7)
C6 C6A 1.69(8)
C7 C8 1.12(6)
C7A C8A 1.28(5)
C11 C16 1.39(2)
C11 C12 1.40(2)
C12 C13 1.41(2)
C13 C14 1.41(2)
C13 C131 1.48(2)
C14 C15 1.37(2)
C15 C16 1.39(2)
C15 C151 1.51(2)
C17 C19 1.52(2)
C17 C18 1.52(2)
C17 C110 1.53(2)
C21 C22 1.38(2)
C21 C26 1.40(2)
C22 C23 1.38(2)
C23 C24 1.38(2)
C23 C231 1.53(2)
C24 C25 1.40(2)
C25 C26 1.38(2)
C25 C251 1.52(2)
C27 C29 1.53(2)
C27 C210 1.53(2)
C27 C28 1.53(2)
C31 C36 1.39(2)
C31 C32 1.40(2)
C32 C33 1.41(2)
C33 C34 1.39(2)
C33 C331 1.51(2)
C34 C35 1.39(2)
C35 C36 1.37(2)
C35 C351 1.50(2)
C37 C39 1.52(2)
C37 C38 1.53(2)
C37 C310 1.54(2)
C41 C42 1.37(2)
C41 C46 1.40(2)
C41A C49 1.35(4)
C41A C47 1.68(3)
C41A C48 1.84(5)
C42 C43 1.40(2)
C43 C44 1.37(2)
C43 C431 1.49(2)
C44 C45 1.36(2)
C45 C46 1.41(2)
C45 C451 1.55(2)
C47 C49A 1.41(3)
C47 C49 1.49(3)
C47 C48A 1.48(3)
C47 C48 1.50(3)
C47 C410 1.68(3)
C48 C48A 0.82(3)
C48A C410 1.96(4)
C49 C49A 1.37(4)
C49A C410 1.30(4)
C51 C52 1.36(2)
C51 C56 1.40(2)
C52 C53 1.39(2)
C53 C54 1.40(2)
C53 C531 1.50(2)
C54 C55 1.41(2)
C55 C56 1.42(2)
C55 C551 1.50(2)
C57 C59 1.52(2)
C57 C58 1.55(2)
C57 C510 1.54(2)
C61 C62 1.39(2)
C61 C66 1.40(2)
C62 C63 1.38(2)
C63 C64 1.40(2)
C63 C631 1.52(2)
C64 C65 1.39(2)
C65 C66 1.39(2)
C65 C651 1.50(2)
C67 C69 1.51(2)
C67 C68 1.52(2)
C67 C610 1.54(2)
